data_8102121
loop_
_publ_author_name
'Liu, Hui-Jun'
'Tao, Xu-Tang'
'Xin, Qian'
'Yu, Wen-Tao'
'Jiang, Min-Hua'

_publ_section_title
;
Crystal structure of 1,4-bis(triphenylphosphonio)-2,5-bis(octyloxy)
xylene bromide benzene solvate dihydrate, (C~60~H~70~O~2~P~2~)Br~2~ 
&#x00B7; C~6~H~6~ &#x00B7; 2H~2~O
;
_journal_issue 3
_journal_name_full 'Zeitschrift f\"ur Kristallographie - New Crystal Structures'
_journal_page_first 213
_journal_page_last 214
_journal_volume 222
_journal_year 2007
_chemical_formula_moiety 'C60 H70 O2 P2, C6 H6, 2(H2 O), 2(Br) '
_chemical_formula_structural '(C60H70O2P2)(Br)2 &#x00B7; C6H6 &#x00B7; 2H2O'
_chemical_formula_sum 'C66 H80 Br2 O4 P2'
_chemical_formula_weight 1159.06
_chemical_name_systematic
;
(2,5-bis(octyloxy)-1,4-phenylene)dimethyl bis(triphenylphosphonium) bromide 
benzene solvate dihydrate
;
_space_group_IT_number 2
_symmetry_cell_setting triclinic
_symmetry_space_group_name_Hall '-P 1'
_symmetry_space_group_name_H-M 'P -1'
_atom_sites_solution_hydrogens geom
_atom_sites_solution_primary direct
_atom_sites_solution_secondary difmap
_audit_creation_method SHELXL-97
_cell_angle_alpha 76.304(10)
_cell_angle_beta 89.922(10)
_cell_angle_gamma 65.608(10)
_cell_formula_units_Z 1
_cell_length_a 10.7784(10)
_cell_length_b 12.2977(10)
_cell_length_c 13.321(2)
_cell_measurement_reflns_used 4088
_cell_measurement_temperature 295(2)
_cell_measurement_theta_max 22.3
_cell_measurement_theta_min 5.6
_cell_volume 1553.1(3)
_computing_cell_refinement 'APEX2 Software Suite (Bruker, 2005)'
_computing_data_collection 'APEX2 Software Suite (Bruker, 2005)'
_computing_data_reduction 'APEX2 Software Suite (Bruker, 2005)'
_computing_molecular_graphics 'SHELXTL (Sheldrick, 1997)'
_computing_publication_material 'WINGX (Farrugia, 1999)'
_computing_structure_refinement 'SHELXL-97 (Sheldrick, 1997)'
_computing_structure_solution 'SIR97 (Altomare, 1999)'
_diffrn_ambient_temperature 295(2)
_diffrn_measured_fraction_theta_full 0.981
_diffrn_measured_fraction_theta_max 0.929
_diffrn_measurement_device_type 'Bruker APEX2 CCD'
_diffrn_measurement_method omega/phi
_diffrn_radiation_monochromator graphite
_diffrn_radiation_source 'fine-focus sealed tube'
_diffrn_radiation_type MoK\a
_diffrn_radiation_wavelength 0.71073
_diffrn_reflns_av_R_equivalents 0.0226
_diffrn_reflns_av_sigmaI/netI 0.0631
_diffrn_reflns_limit_h_max 15
_diffrn_reflns_limit_h_min -13
_diffrn_reflns_limit_k_max 17
_diffrn_reflns_limit_k_min -17
_diffrn_reflns_limit_l_max 19
_diffrn_reflns_limit_l_min -18
_diffrn_reflns_number 13138
_diffrn_reflns_theta_full 27.00
_diffrn_reflns_theta_max 31.23
_diffrn_reflns_theta_min 1.88
_diffrn_standards_decay_% 0
_diffrn_standards_interval_count 0
_diffrn_standards_interval_time 0
_diffrn_standards_number 0
_exptl_absorpt_coefficient_mu 1.401
_exptl_absorpt_correction_T_max 0.69
_exptl_absorpt_correction_T_min 0.53
_exptl_absorpt_correction_type multi-scan
_exptl_absorpt_process_details 'APEX2 Software Suite (Bruker,2005)'
_exptl_crystal_colour colorless
_exptl_crystal_density_diffrn 1.239
_exptl_crystal_density_method 'not measured'
_exptl_crystal_description prism
_exptl_crystal_F_000 608
_exptl_crystal_size_max 0.41
_exptl_crystal_size_mid 0.39
_exptl_crystal_size_min 0.28
_refine_diff_density_max 1.520
_refine_diff_density_min -1.252
_refine_diff_density_rms 0.131
_refine_ls_extinction_method none
_refine_ls_goodness_of_fit_ref 1.482
_refine_ls_hydrogen_treatment mixed
_refine_ls_matrix_type full
_refine_ls_number_parameters 346
_refine_ls_number_reflns 9376
_refine_ls_number_restraints 357
_refine_ls_restrained_S_all 1.681
_refine_ls_R_factor_all 0.1747
_refine_ls_R_factor_gt 0.1114
_refine_ls_shift/su_max 0.000
_refine_ls_shift/su_mean 0.000
_refine_ls_structure_factor_coef Fsqd
_refine_ls_weighting_details 'calc w=1/[\s^2^(Fo^2^)+(0.1225P)^2^+0.0000P] where P=(Fo^2^+2Fc^2^)/3'
_refine_ls_weighting_scheme calc
_refine_ls_wR_factor_gt 0.3148
_refine_ls_wR_factor_ref 0.3357
_reflns_number_gt 4260
_reflns_number_total 9376
_reflns_threshold_expression >2sigma(I)
_cod_data_source_file 1267-2004.cff
_cod_data_source_block lhj2
_cod_original_sg_symbol_Hall '-p 1'
_cod_original_sg_symbol_H-M P-1
_cod_database_code 8102121

loop_
_symmetry_equiv_pos_as_xyz
'x, y, z'
'-x, -y, -z'

loop_
_atom_site_label
_atom_site_type_symbol
_atom_site_fract_x
_atom_site_fract_y
_atom_site_fract_z
_atom_site_U_iso_or_equiv
_atom_site_adp_type
_atom_site_occupancy
_atom_site_symmetry_multiplicity
_atom_site_Wyckoff_symbol
_atom_site_calc_flag
_atom_site_refinement_flags
_atom_site_disorder_assembly
_atom_site_disorder_group
Br1 Br 0.0391(2) 0.4785(3) 0.2936(2) 0.0770(7) Uani 0.602(8) 2 i d PU . .
Br1' Br 0.0300(3) 0.4379(5) 0.3198(3) 0.0737(9) Uani 0.398(8) 2 i d PU . .
C1 C 0.4249(6) 0.4014(5) 0.3195(4) 0.0540(10) Uani 1 2 i d U . .
H1A H 0.3326 0.4178 0.3131 0.065 Uiso 1 2 i calc R . .
C2 C 0.4703(7) 0.4728(6) 0.3663(5) 0.0638(11) Uani 1 2 i d U . .
H2A H 0.4072 0.5364 0.3910 0.077 Uiso 1 2 i calc R . .
C3 C 0.6015(7) 0.4496(6) 0.3749(5) 0.0656(11) Uani 1 2 i d U . .
H3A H 0.6291 0.4967 0.4068 0.079 Uiso 1 2 i calc R . .
C4 C 0.6975(7) 0.3586(6) 0.3385(5) 0.0609(11) Uani 1 2 i d U . .
H4A H 0.7887 0.3461 0.3435 0.073 Uiso 1 2 i calc R . .
C5 C 0.6580(6) 0.2835(5) 0.2931(4) 0.0518(9) Uani 1 2 i d U . .
H5A H 0.7227 0.2193 0.2700 0.062 Uiso 1 2 i calc R . .
C6 C 0.5201(5) 0.3077(5) 0.2839(4) 0.0450(8) Uani 1 2 i d U . .
C7 C 0.5969(6) 0.0817(5) 0.2089(4) 0.0487(8) Uani 1 2 i d U . .
C8 C 0.6982(6) 0.0050(5) 0.2897(4) 0.0554(10) Uani 1 2 i d U . .
H8A H 0.7021 0.0294 0.3502 0.067 Uiso 1 2 i calc R . .
C9 C 0.7947(7) -0.1095(6) 0.2800(5) 0.0656(11) Uani 1 2 i d U . .
H9A H 0.8622 -0.1620 0.3345 0.079 Uiso 1 2 i calc R . .
C10 C 0.7899(7) -0.1442(6) 0.1908(5) 0.0698(12) Uani 1 2 i d U . .
H10A H 0.8535 -0.2212 0.1857 0.084 Uiso 1 2 i calc R . .
C11 C 0.6919(7) -0.0668(6) 0.1074(5) 0.0670(12) Uani 1 2 i d U . .
H11A H 0.6913 -0.0905 0.0462 0.080 Uiso 1 2 i calc R . .
C12 C 0.5944(7) 0.0468(6) 0.1167(5) 0.0585(10) Uani 1 2 i d U . .
H12A H 0.5279 0.0994 0.0616 0.070 Uiso 1 2 i calc R . .
C13 C 0.3695(5) 0.3138(5) 0.1000(4) 0.0428(8) Uani 1 2 i d U . .
C14 C 0.4382(6) 0.3645(5) 0.0306(4) 0.0511(9) Uani 1 2 i d U . .
H14A H 0.5264 0.3527 0.0505 0.061 Uiso 1 2 i calc R . .
C15 C 0.3764(6) 0.4328(5) -0.0689(4) 0.0558(10) Uani 1 2 i d U . .
H15A H 0.4212 0.4693 -0.1153 0.067 Uiso 1 2 i calc R . .
C16 C 0.2476(6) 0.4458(5) -0.0978(5) 0.0560(10) Uani 1 2 i d U . .
H16A H 0.2066 0.4894 -0.1651 0.067 Uiso 1 2 i calc R . .
C17 C 0.1805(7) 0.3972(5) -0.0311(4) 0.0582(11) Uani 1 2 i d U . .
H17A H 0.0929 0.4080 -0.0519 0.070 Uiso 1 2 i calc R . .
C18 C 0.2412(6) 0.3299(5) 0.0700(4) 0.0531(10) Uani 1 2 i d U . .
H18A H 0.1941 0.2963 0.1166 0.064 Uiso 1 2 i calc R . .
C19 C 0.4495(5) 0.1261(5) 0.4910(3) 0.0399(9) Uani 1 2 i d U . .
H19A H 0.412(2) 0.219(5) 0.4849(5) 0.048 Uiso 1 2 i d R . .
C20 C 0.4224(5) 0.0850(4) 0.4087(3) 0.0390(8) Uani 1 2 i d U . .
C21 C 0.3447(5) 0.1748(4) 0.3072(3) 0.0409(8) Uani 1 2 i d U . .
H21A H 0.2731 0.2479 0.3209 0.049 Uiso 1 2 i calc R . .
H21B H 0.3018 0.1369 0.2716 0.049 Uiso 1 2 i calc R . .
O1 O 0.4402(4) -0.0748(3) 0.3340(3) 0.0528(8) Uani 1 2 i d U . .
C23 C 0.4907(7) -0.2015(6) 0.3369(5) 0.0651(12) Uani 1 2 i d U . .
H23A H 0.4573 -0.2434 0.3941 0.078 Uiso 1 2 i calc R . .
H23B H 0.5900 -0.2395 0.3475 0.078 Uiso 1 2 i calc R . .
C24 C 0.4438(7) -0.2128(7) 0.2382(5) 0.0826(13) Uani 1 2 i d DU . .
H24A H 0.4923 -0.2976 0.2341 0.099 Uiso 1 2 i calc RD . .
H24B H 0.4661 -0.1606 0.1812 0.099 Uiso 1 2 i calc R . .
C25 C 0.2918(9) -0.1763(9) 0.2265(7) 0.1044(16) Uani 1 2 i d DU . .
H25A H 0.2397 -0.0889 0.2211 0.125 Uiso 1 2 i calc R . .
H25B H 0.2650 -0.2240 0.2840 0.125 Uiso 1 2 i calc R . .
C26 C 0.2733(10) -0.2082(10) 0.1234(7) 0.1198(18) Uani 1 2 i d DU . .
H26A H 0.2527 -0.1360 0.0658 0.144 Uiso 1 2 i calc R . .
H26B H 0.3584 -0.2733 0.1138 0.144 Uiso 1 2 i calc RD . .
C27 C 0.1605(11) -0.2494(11) 0.1223(9) 0.1271(18) Uani 1 2 i d DU . .
H27A H 0.1951 -0.3315 0.1694 0.152 Uiso 1 2 i calc R . .
H27B H 0.0870 -0.1960 0.1542 0.152 Uiso 1 2 i calc R . .
C28 C 0.0956(12) -0.2562(11) 0.0283(7) 0.1251(17) Uani 1 2 i d DU . .
H28A H -0.0025 -0.2227 0.0320 0.150 Uiso 1 2 i calc R . .
H28B H 0.1266 -0.3427 0.0297 0.150 Uiso 1 2 i calc R . .
C29 C 0.1211(12) -0.1906(11) -0.0746(8) 0.130(2) Uani 1 2 i d DU . .
H29A H 0.2140 -0.2356 -0.0893 0.156 Uiso 1 2 i calc R . .
H29B H 0.1082 -0.1080 -0.0738 0.156 Uiso 1 2 i calc R . .
C30 C 0.0114(12) -0.1840(11) -0.1624(8) 0.126(2) Uani 1 2 i d DU . .
H30A H 0.0256 -0.1440 -0.2297 0.189 Uiso 1 2 i calc R . .
H30B H -0.0800 -0.1379 -0.1477 0.189 Uiso 1 2 i calc R . .
H30C H 0.0240 -0.2662 -0.1615 0.189 Uiso 1 2 i calc R . .
C31 C 0.9284(14) 0.1115(12) 0.5334(10) 0.139(3) Uani 1 2 i d U . .
H31A H 0.8678 0.1710 0.5670 0.208 Uiso 1 2 i d R . .
C32 C 0.8981(14) 0.0097(12) 0.5519(9) 0.136(3) Uani 1 2 i d U . .
H32A H 0.8256 0.0169 0.5919 0.163 Uiso 1 2 i calc R . .
C33 C 0.9497(14) -0.0925(12) 0.5250(9) 0.137(3) Uani 1 2 i d U . .
H33A H 0.9077 -0.1465 0.5540 0.205 Uiso 1 2 i d R . .
C22 C 0.4731(5) -0.0414(4) 0.4180(4) 0.0417(9) Uani 1 2 i d U . .
P1 P 0.45980(13) 0.21875(12) 0.22521(9) 0.0387(3) Uani 1 2 i d U . .
O2 O 0.8051(12) 0.5751(10) 0.4631(8) 0.195(4) Uani 1 2 i d U . .
H1 H 0.8522 0.5904 0.4151 0.292 Uiso 1 2 i d R . .
H2 H 0.8204 0.6015 0.5131 0.292 Uiso 1 2 i d R . .

loop_
_atom_site_aniso_label
_atom_site_aniso_U_11
_atom_site_aniso_U_22
_atom_site_aniso_U_33
_atom_site_aniso_U_23
_atom_site_aniso_U_13
_atom_site_aniso_U_12
Br1 0.0640(8) 0.0792(11) 0.0738(9) -0.0170(7) -0.0078(6) -0.0183(6)
Br1' 0.0660(11) 0.0790(13) 0.0774(12) -0.0264(9) 0.0035(7) -0.0287(8)
C1 0.0553(13) 0.0522(13) 0.0539(14) -0.0147(10) 0.0065(10) -0.0217(9)
C2 0.0670(14) 0.0619(14) 0.0643(15) -0.0199(11) 0.0060(10) -0.0274(10)
C3 0.0686(14) 0.0654(15) 0.0661(16) -0.0182(11) 0.0035(10) -0.0309(10)
C4 0.0611(14) 0.0628(14) 0.0622(15) -0.0144(11) 0.0017(10) -0.0306(10)
C5 0.0498(12) 0.0540(13) 0.0531(14) -0.0106(10) 0.0040(10) -0.0254(10)
C6 0.0456(12) 0.0457(12) 0.0435(13) -0.0077(9) 0.0036(9) -0.0211(9)
C7 0.0478(12) 0.0493(11) 0.0488(12) -0.0109(9) 0.0076(9) -0.0214(8)
C8 0.0528(13) 0.0558(13) 0.0541(13) -0.0104(10) 0.0055(9) -0.0217(9)
C9 0.0632(15) 0.0632(14) 0.0658(14) -0.0146(10) 0.0079(10) -0.0235(9)
C10 0.0686(15) 0.0679(15) 0.0709(14) -0.0197(10) 0.0093(10) -0.0262(10)
C11 0.0679(15) 0.0663(14) 0.0669(14) -0.0218(10) 0.0097(10) -0.0261(9)
C12 0.0602(14) 0.0597(13) 0.0571(13) -0.0184(10) 0.0066(10) -0.0252(9)
C13 0.0450(11) 0.0418(12) 0.0415(11) -0.0109(8) 0.0045(8) -0.0182(9)
C14 0.0511(13) 0.0519(14) 0.0491(12) -0.0087(9) 0.0061(9) -0.0231(10)
C15 0.0566(13) 0.0561(14) 0.0521(13) -0.0099(9) 0.0067(10) -0.0236(11)
C16 0.0571(13) 0.0557(15) 0.0538(14) -0.0131(9) 0.0037(9) -0.0232(11)
C17 0.0560(13) 0.0606(15) 0.0567(13) -0.0127(10) 0.0017(9) -0.0250(11)
C18 0.0500(12) 0.0551(14) 0.0530(12) -0.0100(9) 0.0031(9) -0.0234(10)
C19 0.0405(14) 0.0396(13) 0.0393(12) -0.0091(9) 0.0061(9) -0.0174(10)
C20 0.0384(13) 0.0402(11) 0.0381(11) -0.0080(8) 0.0076(9) -0.0175(9)
C21 0.0407(12) 0.0410(12) 0.0411(11) -0.0093(8) 0.0043(8) -0.0182(9)
O1 0.0571(13) 0.0521(11) 0.0500(12) -0.0138(9) 0.0033(9) -0.0238(9)
C23 0.0714(16) 0.0584(14) 0.0663(15) -0.0196(11) 0.0122(10) -0.0265(11)
C24 0.0913(16) 0.0786(17) 0.0796(17) -0.0288(11) 0.0110(10) -0.0331(12)
C25 0.1018(17) 0.106(2) 0.1053(19) -0.0257(12) 0.0077(10) -0.0453(12)
C26 0.120(2) 0.123(2) 0.118(2) -0.0346(12) 0.0068(10) -0.0512(13)
C27 0.128(2) 0.129(2) 0.129(2) -0.0361(12) 0.0092(10) -0.0577(13)
C28 0.125(2) 0.127(2) 0.1263(19) -0.0346(11) 0.0107(10) -0.0547(13)
C29 0.130(2) 0.131(2) 0.129(2) -0.0343(11) 0.0131(10) -0.0552(13)
C30 0.126(2) 0.126(2) 0.126(2) -0.0331(12) 0.0136(11) -0.0534(14)
C31 0.139(3) 0.139(3) 0.138(3) -0.0367(13) 0.0146(12) -0.0581(16)
C32 0.135(3) 0.138(3) 0.135(3) -0.0344(13) 0.0149(12) -0.0573(15)
C33 0.136(3) 0.138(3) 0.136(3) -0.0343(14) 0.0145(12) -0.0587(15)
C22 0.0417(13) 0.0421(11) 0.0412(13) -0.0085(9) 0.0059(9) -0.0189(10)
P1 0.0402(6) 0.0417(6) 0.0331(5) -0.0049(4) 0.0019(4) -0.0188(5)
O2 0.194(4) 0.196(4) 0.194(4) -0.0519(15) 0.0203(12) -0.082(2)

loop_
_atom_type_symbol
_atom_type_description
_atom_type_scat_dispersion_real
_atom_type_scat_dispersion_imag
_atom_type_scat_source
C C 0.0033 0.0016 'International Tables Vol C Tables 4.2.6.8 and 6.1.1.4'
H H 0.0000 0.0000 'International Tables Vol C Tables 4.2.6.8 and 6.1.1.4'
O O 0.0106 0.0060 'International Tables Vol C Tables 4.2.6.8 and 6.1.1.4'
P P 0.1023 0.0942 'International Tables Vol C Tables 4.2.6.8 and 6.1.1.4'
Br Br -0.2901 2.4595 'International Tables Vol C Tables 4.2.6.8 and 6.1.1.4'

loop_
_geom_angle_atom_site_label_1
_geom_angle_atom_site_label_2
_geom_angle_atom_site_label_3
_geom_angle
_geom_angle_site_symmetry_1
_geom_angle_site_symmetry_3
_geom_angle_publ_flag
C6 C1 C2 118.7(6) . . ?
C6 C1 H1A 120.7 . . ?
C2 C1 H1A 120.7 . . ?
C3 C2 C1 120.5(6) . . ?
C3 C2 H2A 119.8 . . ?
C1 C2 H2A 119.8 . . ?
C2 C3 C4 122.0(6) . . ?
C2 C3 H3A 119.0 . . ?
C4 C3 H3A 119.0 . . ?
C3 C4 C5 119.7(6) . . ?
C3 C4 H4A 120.2 . . ?
C5 C4 H4A 120.2 . . ?
C6 C5 C4 118.5(6) . . ?
C6 C5 H5A 120.8 . . ?
C4 C5 H5A 120.8 . . ?
C1 C6 C5 120.7(5) . . ?
C1 C6 P1 117.7(4) . . ?
C5 C6 P1 121.6(4) . . ?
C8 C7 C12 120.1(5) . . ?
C8 C7 P1 120.5(4) . . ?
C12 C7 P1 119.2(4) . . ?
C7 C8 C9 119.6(5) . . ?
C7 C8 H8A 120.2 . . ?
C9 C8 H8A 120.2 . . ?
C10 C9 C8 120.1(6) . . ?
C10 C9 H9A 120.0 . . ?
C8 C9 H9A 120.0 . . ?
C9 C10 C11 121.3(6) . . ?
C9 C10 H10A 119.4 . . ?
C11 C10 H10A 119.4 . . ?
C10 C11 C12 119.1(6) . . ?
C10 C11 H11A 120.4 . . ?
C12 C11 H11A 120.4 . . ?
C11 C12 C7 119.9(6) . . ?
C11 C12 H12A 120.1 . . ?
C7 C12 H12A 120.1 . . ?
C18 C13 C14 119.7(5) . . ?
C18 C13 P1 122.4(4) . . ?
C14 C13 P1 117.8(4) . . ?
C13 C14 C15 120.3(5) . . ?
C13 C14 H14A 119.9 . . ?
C15 C14 H14A 119.9 . . ?
C16 C15 C14 118.9(5) . . ?
C16 C15 H15A 120.6 . . ?
C14 C15 H15A 120.6 . . ?
C17 C16 C15 121.2(6) . . ?
C17 C16 H16A 119.4 . . ?
C15 C16 H16A 119.4 . . ?
C16 C17 C18 120.2(6) . . ?
C16 C17 H17A 119.9 . . ?
C18 C17 H17A 119.9 . . ?
C13 C18 C17 119.7(5) . . ?
C13 C18 H18A 120.2 . . ?
C17 C18 H18A 120.2 . . ?
C20 C19 C22 120.1(4) . 2_656 ?
C20 C19 H19A 119.9 . . ?
C22 C19 H19A 120.0 2_656 . ?
C19 C20 C22 119.5(4) . . ?
C19 C20 C21 121.2(4) . . ?
C22 C20 C21 119.3(4) . . ?
C20 C21 P1 110.4(3) . . ?
C20 C21 H21A 109.6 . . ?
P1 C21 H21A 109.6 . . ?
C20 C21 H21B 109.6 . . ?
P1 C21 H21B 109.6 . . ?
H21A C21 H21B 108.1 . . ?
C22 O1 C23 119.2(4) . . ?
O1 C23 C24 108.8(5) . . ?
O1 C23 H23A 109.9 . . ?
C24 C23 H23A 109.9 . . ?
O1 C23 H23B 109.9 . . ?
C24 C23 H23B 109.9 . . ?
H23A C23 H23B 108.3 . . ?
C23 C24 C25 112.3(6) . . ?
C23 C24 H24A 109.1 . . ?
C25 C24 H24A 109.1 . . ?
C23 C24 H24B 109.1 . . ?
C25 C24 H24B 109.1 . . ?
H24A C24 H24B 107.9 . . ?
C24 C25 C26 101.5(6) . . ?
C24 C25 H25A 111.5 . . ?
C26 C25 H25A 111.5 . . ?
C24 C25 H25B 111.5 . . ?
C26 C25 H25B 111.5 . . ?
H25A C25 H25B 109.3 . . ?
C27 C26 C25 111.9(8) . . ?
C27 C26 H26A 109.2 . . ?
C25 C26 H26A 109.2 . . ?
C27 C26 H26B 109.2 . . ?
C25 C26 H26B 109.2 . . ?
H26A C26 H26B 107.9 . . ?
C28 C27 C26 124.6(9) . . ?
C28 C27 H27A 106.2 . . ?
C26 C27 H27A 106.2 . . ?
C28 C27 H27B 106.2 . . ?
C26 C27 H27B 106.2 . . ?
H27A C27 H27B 106.4 . . ?
C27 C28 C29 117.0(9) . . ?
C27 C28 H28A 108.0 . . ?
C29 C28 H28A 108.0 . . ?
C27 C28 H28B 108.0 . . ?
C29 C28 H28B 108.0 . . ?
H28A C28 H28B 107.3 . . ?
C28 C29 C30 106.9(8) . . ?
C28 C29 H29A 110.3 . . ?
C30 C29 H29A 110.3 . . ?
C28 C29 H29B 110.3 . . ?
C30 C29 H29B 110.3 . . ?
H29A C29 H29B 108.6 . . ?
C29 C30 H30A 109.5 . . ?
C29 C30 H30B 109.5 . . ?
H30A C30 H30B 109.5 . . ?
C29 C30 H30C 109.5 . . ?
H30A C30 H30C 109.5 . . ?
H30B C30 H30C 109.5 . . ?
C32 C31 C33 111.5(12) . 2_756 ?
C32 C31 H31A 109.5 . . ?
C33 C31 H31A 138.8 2_756 . ?
C33 C32 C31 133.1(13) . . ?
C33 C32 H32A 113.5 . . ?
C31 C32 H32A 113.5 . . ?
C32 C33 C31 115.3(12) . 2_756 ?
C32 C33 H33A 112.3 . . ?
C31 C33 H33A 131.9 2_756 . ?
O1 C22 C20 116.0(4) . . ?
O1 C22 C19 123.5(4) . 2_656 ?
C20 C22 C19 120.4(4) . 2_656 ?
C7 P1 C6 112.1(3) . . ?
C7 P1 C13 109.1(2) . . ?
C6 P1 C13 108.1(2) . . ?
C7 P1 C21 108.5(2) . . ?
C6 P1 C21 109.1(2) . . ?
C13 P1 C21 109.9(2) . . ?
H1 O2 H2 107.7 . . ?

loop_
_geom_bond_atom_site_label_1
_geom_bond_atom_site_label_2
_geom_bond_distance
_geom_bond_site_symmetry_2
_geom_bond_publ_flag
Br1 Br1' 0.582(3) . ?
C1 C6 1.374(8) . ?
C1 C2 1.418(8) . ?
C1 H1A 0.9300 . ?
C2 C3 1.321(9) . ?
C2 H2A 0.9300 . ?
C3 C4 1.363(9) . ?
C3 H3A 0.9300 . ?
C4 C5 1.411(8) . ?
C4 H4A 0.9300 . ?
C5 C6 1.389(8) . ?
C5 H5A 0.9300 . ?
C6 P1 1.795(5) . ?
C7 C8 1.383(8) . ?
C7 C12 1.397(8) . ?
C7 P1 1.785(6) . ?
C8 C9 1.399(9) . ?
C8 H8A 0.9300 . ?
C9 C10 1.362(9) . ?
C9 H9A 0.9300 . ?
C10 C11 1.389(9) . ?
C10 H10A 0.9300 . ?
C11 C12 1.393(9) . ?
C11 H11A 0.9300 . ?
C12 H12A 0.9300 . ?
C13 C18 1.360(7) . ?
C13 C14 1.377(7) . ?
C13 P1 1.799(5) . ?
C14 C15 1.385(8) . ?
C14 H14A 0.9300 . ?
C15 C16 1.374(8) . ?
C15 H15A 0.9300 . ?
C16 C17 1.332(8) . ?
C16 H16A 0.9300 . ?
C17 C18 1.399(8) . ?
C17 H17A 0.9300 . ?
C18 H18A 0.9300 . ?
C19 C20 1.389(7) . ?
C19 C22 1.391(7) 2_656 ?
C19 H19A 1.0216 . ?
C20 C22 1.391(7) . ?
C20 C21 1.510(6) . ?
C21 P1 1.815(5) . ?
C21 H21A 0.9700 . ?
C21 H21B 0.9700 . ?
O1 C22 1.375(6) . ?
O1 C23 1.413(7) . ?
C23 C24 1.466(9) . ?
C23 H23A 0.9700 . ?
C23 H23B 0.9700 . ?
C24 C25 1.507(8) . ?
C24 H24A 0.9700 . ?
C24 H24B 0.9700 . ?
C25 C26 1.549(9) . ?
C25 H25A 0.9700 . ?
C25 H25B 0.9700 . ?
C26 C27 1.500(18) . ?
C26 H26A 0.9700 . ?
C26 H26B 0.9700 . ?
C27 C28 1.470(14) . ?
C27 H27A 0.9700 . ?
C27 H27B 0.9700 . ?
C28 C29 1.505(9) . ?
C28 H28A 0.9700 . ?
C28 H28B 0.9700 . ?
C29 C30 1.628(13) . ?
C29 H29A 0.9700 . ?
C29 H29B 0.9700 . ?
C30 H30A 0.9600 . ?
C30 H30B 0.9600 . ?
C30 H30C 0.9600 . ?
C31 C32 1.388(15) . ?
C31 C33 1.489(16) 2_756 ?
C31 H31A 0.9601 . ?
C32 C33 1.285(15) . ?
C32 H32A 0.9300 . ?
C33 C31 1.489(16) 2_756 ?
C33 H33A 0.9600 . ?
C22 C19 1.391(7) 2_656 ?
O2 H1 0.8500 . ?
O2 H2 0.8499 . ?

loop_
_geom_hbond_atom_site_label_D
_geom_hbond_atom_site_label_H
_geom_hbond_atom_site_label_A
_geom_hbond_distance_DH
_geom_hbond_distance_HA
_geom_hbond_distance_DA
_geom_hbond_angle_DHA
_geom_hbond_site_symmetry_A
O2 H1 Br1' 0.85 2.64 3.240(11) 129.0 1_655
O2 H1 Br1 0.85 2.71 3.414(11) 141.5 1_655
O2 H2 Br1' 0.85 2.58 3.333(11) 148.6 2_666
O2 H2 Br1 0.85 2.73 3.442(11) 141.8 2_666

loop_
_geom_torsion_atom_site_label_1
_geom_torsion_atom_site_label_2
_geom_torsion_atom_site_label_3
_geom_torsion_atom_site_label_4
_geom_torsion
_geom_torsion_site_symmetry_1
_geom_torsion_site_symmetry_2
_geom_torsion_site_symmetry_3
_geom_torsion_site_symmetry_4
_geom_torsion_publ_flag
C6 C1 C2 C3 0.2(9) . . . . ?
C1 C2 C3 C4 1.0(10) . . . . ?
C2 C3 C4 C5 -2.2(9) . . . . ?
C3 C4 C5 C6 2.1(8) . . . . ?
C2 C1 C6 C5 -0.2(8) . . . . ?
C2 C1 C6 P1 179.9(4) . . . . ?
C4 C5 C6 C1 -0.9(8) . . . . ?
C4 C5 C6 P1 178.9(4) . . . . ?
C12 C7 C8 C9 -2.5(8) . . . . ?
P1 C7 C8 C9 171.9(4) . . . . ?
C7 C8 C9 C10 1.0(9) . . . . ?
C8 C9 C10 C11 1.2(10) . . . . ?
C9 C10 C11 C12 -1.9(10) . . . . ?
C10 C11 C12 C7 0.3(9) . . . . ?
C8 C7 C12 C11 1.8(9) . . . . ?
P1 C7 C12 C11 -172.6(5) . . . . ?
C18 C13 C14 C15 0.9(8) . . . . ?
P1 C13 C14 C15 176.5(4) . . . . ?
C13 C14 C15 C16 -2.0(8) . . . . ?
C14 C15 C16 C17 2.0(9) . . . . ?
C15 C16 C17 C18 -0.9(9) . . . . ?
C14 C13 C18 C17 0.3(8) . . . . ?
P1 C13 C18 C17 -175.1(4) . . . . ?
C16 C17 C18 C13 -0.3(9) . . . . ?
C22 C19 C20 C22 0.0(8) 2_656 . . . ?
C22 C19 C20 C21 -176.9(4) 2_656 . . . ?
C19 C20 C21 P1 83.5(5) . . . . ?
C22 C20 C21 P1 -93.4(5) . . . . ?
C22 O1 C23 C24 -178.9(5) . . . . ?
O1 C23 C24 C25 -69.9(8) . . . . ?
C23 C24 C25 C26 -174.9(7) . . . . ?
C24 C25 C26 C27 147.6(9) . . . . ?
C25 C26 C27 C28 164.0(11) . . . . ?
C26 C27 C28 C29 -14.6(18) . . . . ?
C27 C28 C29 C30 -166.7(11) . . . . ?
C33 C31 C32 C33 -4(2) 2_756 . . . ?
C31 C32 C33 C31 4(2) . . . 2_756 ?
C23 O1 C22 C20 178.6(5) . . . . ?
C23 O1 C22 C19 -2.4(7) . . . 2_656 ?
C19 C20 C22 O1 179.0(4) . . . . ?
C21 C20 C22 O1 -4.0(6) . . . . ?
C19 C20 C22 C19 0.0(8) . . . 2_656 ?
C21 C20 C22 C19 177.0(4) . . . 2_656 ?
C8 C7 P1 C6 47.4(5) . . . . ?
C12 C7 P1 C6 -138.1(4) . . . . ?
C8 C7 P1 C13 167.1(4) . . . . ?
C12 C7 P1 C13 -18.5(5) . . . . ?
C8 C7 P1 C21 -73.2(5) . . . . ?
C12 C7 P1 C21 101.3(4) . . . . ?
C1 C6 P1 C7 -167.3(4) . . . . ?
C5 C6 P1 C7 12.8(5) . . . . ?
C1 C6 P1 C13 72.4(4) . . . . ?
C5 C6 P1 C13 -107.5(4) . . . . ?
C1 C6 P1 C21 -47.1(5) . . . . ?
C5 C6 P1 C21 133.1(4) . . . . ?
C18 C13 P1 C7 109.0(5) . . . . ?
C14 C13 P1 C7 -66.5(5) . . . . ?
C18 C13 P1 C6 -128.9(5) . . . . ?
C14 C13 P1 C6 55.6(5) . . . . ?
C18 C13 P1 C21 -9.9(5) . . . . ?
C14 C13 P1 C21 174.6(4) . . . . ?
C20 C21 P1 C7 55.2(4) . . . . ?
C20 C21 P1 C6 -67.2(4) . . . . ?
C20 C21 P1 C13 174.5(3) . . . . ?
